data_2223794
loop_
_publ_author_name
'Shafiq, Zahid'
'Yaqub, Muhammad'
'Tahir, M. Nawaz'
'Nawaz, Mian Hasnain'
'Iqbal, M. Saeed'

_publ_section_title 3-Hydroxy-<i>N</i>'-[(<i>Z</i>)-(5-methyl-2-furyl)methylidene]naphthalene-2-carbohydrazide
_journal_coeditor_code HB5157
_journal_issue 11
_journal_name_full 'Acta Crystallographica Section E'
_journal_page_first o2845
_journal_page_last o2846
_journal_paper_doi 10.1107/S1600536809043141
_journal_volume 65
_journal_year 2009
_chemical_formula_iupac 'C17 H14 N2 O3'
_chemical_formula_moiety 'C17 H14 N2 O3'
_chemical_formula_sum 'C17 H14 N2 O3'
_chemical_formula_weight 294.30
_chemical_name_systematic
;
3-Hydroxy-<i>N</i>'-[(<i>Z</i>)-(5-methyl-2-furyl)methylidene]naphthalene-
2-carbohydrazide
;
_space_group_IT_number 2
_symmetry_cell_setting triclinic
_symmetry_space_group_name_Hall '-P 1'
_symmetry_space_group_name_H-M 'P -1'
_atom_sites_solution_hydrogens geom
_atom_sites_solution_primary direct
_atom_sites_solution_secondary difmap
_audit_creation_method SHELXL-97
_cell_angle_alpha 71.351(5)
_cell_angle_beta 73.742(4)
_cell_angle_gamma 84.280(5)
_cell_formula_units_Z 6
_cell_length_a 10.604(4)
_cell_length_b 12.321(5)
_cell_length_c 18.615(3)
_cell_measurement_reflns_used 5268
_cell_measurement_temperature 296(2)
_cell_measurement_theta_max 28.73
_cell_measurement_theta_min 2.39
_cell_volume 2212.1(13)
_computing_cell_refinement 'SAINT (Bruker, 2007)'
_computing_data_collection 'APEX2 (Bruker, 2007)'
_computing_data_reduction 'SAINT (Bruker, 2007)'
_computing_molecular_graphics 'ORTEP-3 for Windows (Farrugia, 1997) and PLATON (Spek, 2009)'
_computing_publication_material
;
WinGX (Farrugia, 1999) and PLATON (Spek, 2009)
;
_computing_structure_refinement 'SHELXL97 (Sheldrick, 2008)'
_computing_structure_solution 'SHELXS97 (Sheldrick, 2008)'
_diffrn_ambient_temperature 296(2)
_diffrn_detector_area_resol_mean 7.40
_diffrn_measured_fraction_theta_full 0.998
_diffrn_measured_fraction_theta_max 0.977
_diffrn_measurement_device_type 'Bruker Kappa APEXII CCD'
_diffrn_measurement_method \w
_diffrn_radiation_monochromator graphite
_diffrn_radiation_source 'fine-focus sealed tube'
_diffrn_radiation_type MoK\a
_diffrn_radiation_wavelength 0.71073
_diffrn_reflns_av_R_equivalents 0.0437
_diffrn_reflns_av_sigmaI/netI 0.0603
_diffrn_reflns_limit_h_max 14
_diffrn_reflns_limit_h_min -14
_diffrn_reflns_limit_k_max 16
_diffrn_reflns_limit_k_min -16
_diffrn_reflns_limit_l_max 24
_diffrn_reflns_limit_l_min -24
_diffrn_reflns_number 48594
_diffrn_reflns_theta_full 25.00
_diffrn_reflns_theta_max 28.73
_diffrn_reflns_theta_min 2.39
_diffrn_standards_number 0
_exptl_absorpt_coefficient_mu 0.092
_exptl_absorpt_correction_T_max 0.985
_exptl_absorpt_correction_T_min 0.975
_exptl_absorpt_correction_type multi-scan
_exptl_absorpt_process_details '(SADABS; Bruker, 2005)'
_exptl_crystal_colour Yellow
_exptl_crystal_density_diffrn 1.326
_exptl_crystal_density_method 'not measured'
_exptl_crystal_description Prisms
_exptl_crystal_F_000 924
_exptl_crystal_size_max 0.25
_exptl_crystal_size_mid 0.20
_exptl_crystal_size_min 0.18
_refine_diff_density_max 0.164
_refine_diff_density_min -0.160
_refine_ls_goodness_of_fit_ref 0.992
_refine_ls_hydrogen_treatment constr
_refine_ls_matrix_type full
_refine_ls_number_parameters 624
_refine_ls_number_reflns 11199
_refine_ls_number_restraints 7
_refine_ls_restrained_S_all 0.995
_refine_ls_R_factor_all 0.1328
_refine_ls_R_factor_gt 0.0484
_refine_ls_shift/su_max 0.001
_refine_ls_shift/su_mean 0.000
_refine_ls_structure_factor_coef Fsqd
_refine_ls_weighting_details 'calc w=1/[\s^2^(Fo^2^)+(0.0516P)^2^+0.1613P] where P=(Fo^2^+2Fc^2^)/3'
_refine_ls_weighting_scheme calc
_refine_ls_wR_factor_gt 0.1009
_refine_ls_wR_factor_ref 0.1300
_reflns_number_gt 5268
_reflns_number_total 11199
_reflns_threshold_expression I>2\s(I)
_cod_data_source_file hb5157.cif
_cod_data_source_block I
_cod_database_code 2223794
_cod_database_fobs_code 2223794

loop_
_symmetry_equiv_pos_site_id
_symmetry_equiv_pos_as_xyz
1 x,y,z
2 -x,-y,-z

loop_
_atom_site_aniso_label
_atom_site_aniso_U_11
_atom_site_aniso_U_22
_atom_site_aniso_U_33
_atom_site_aniso_U_12
_atom_site_aniso_U_13
_atom_site_aniso_U_23
O1A 0.062(2) 0.0574(15) 0.0452(13) -0.0028(14) -0.0083(13) -0.0145(12)
O2 0.0890(10) 0.0427(7) 0.0647(9) -0.0060(6) -0.0230(8) -0.0220(6)
O3 0.1054(13) 0.0801(10) 0.1190(14) 0.0425(9) -0.0531(11) -0.0613(10)
N1 0.0606(10) 0.0534(9) 0.0515(10) -0.0088(8) -0.0150(9) -0.0219(8)
N2 0.0667(10) 0.0432(8) 0.0508(10) -0.0109(7) -0.0196(8) -0.0180(7)
C1A 0.0464(18) 0.057(2) 0.0424(18) 0.0036(18) -0.0095(14) -0.0197(19)
C2A 0.071(3) 0.059(2) 0.074(3) 0.0093(19) -0.039(3) -0.024(2)
C3A 0.073(3) 0.066(2) 0.076(3) 0.004(2) -0.035(3) -0.0274(19)
C4A 0.0472(19) 0.075(2) 0.047(2) 0.0022(16) -0.0127(18) -0.0199(18)
C5A 0.083(2) 0.095(2) 0.064(2) 0.0103(18) -0.0319(18) -0.0133(18)
C6 0.0601(13) 0.0591(11) 0.0469(12) -0.0063(10) -0.0103(10) -0.0230(10)
C7 0.0553(12) 0.0408(9) 0.0439(11) -0.0110(8) -0.0042(9) -0.0136(8)
C8 0.0510(11) 0.0414(9) 0.0422(11) -0.0067(8) -0.0070(9) -0.0132(8)
C9 0.0569(13) 0.0492(10) 0.0654(14) 0.0074(9) -0.0131(11) -0.0237(10)
C10 0.0599(13) 0.0643(12) 0.0713(15) 0.0098(10) -0.0285(12) -0.0224(11)
C11 0.0554(12) 0.0556(10) 0.0511(12) -0.0067(9) -0.0145(10) -0.0143(9)
C12 0.0808(16) 0.0804(14) 0.0614(14) -0.0020(12) -0.0337(12) -0.0224(12)
C13 0.109(2) 0.0920(16) 0.0615(15) -0.0052(15) -0.0349(15) -0.0346(13)
C14 0.1039(19) 0.0793(15) 0.0710(16) 0.0092(14) -0.0291(15) -0.0432(13)
C15 0.0791(15) 0.0613(11) 0.0597(14) 0.0085(10) -0.0227(12) -0.0299(10)
C16 0.0510(12) 0.0468(9) 0.0431(11) -0.0055(8) -0.0102(9) -0.0134(8)
C17 0.0526(12) 0.0421(9) 0.0461(11) -0.0031(8) -0.0133(9) -0.0124(8)
C1B 0.095(5) 0.092(4) 0.096(5) 0.001(3) -0.040(4) -0.049(4)
C2B 0.095(5) 0.092(4) 0.096(5) 0.001(3) -0.040(4) -0.049(4)
C3B 0.095(5) 0.092(4) 0.096(5) 0.001(3) -0.040(4) -0.049(4)
C4B 0.095(5) 0.092(4) 0.096(5) 0.001(3) -0.040(4) -0.049(4)
C5B 0.095(5) 0.092(4) 0.096(5) 0.001(3) -0.040(4) -0.049(4)
O1B 0.095(5) 0.092(4) 0.096(5) 0.001(3) -0.040(4) -0.049(4)
O4 0.0708(9) 0.0619(8) 0.0501(9) 0.0040(7) -0.0119(7) -0.0201(7)
O5 0.0981(11) 0.0463(7) 0.0701(10) -0.0098(7) -0.0129(8) -0.0283(7)
O6 0.1093(12) 0.0463(7) 0.0755(10) -0.0209(7) -0.0129(10) -0.0145(7)
N3 0.0586(10) 0.0450(8) 0.0495(10) 0.0013(7) -0.0179(8) -0.0221(8)
N4 0.0728(11) 0.0406(8) 0.0486(10) 0.0017(7) -0.0177(8) -0.0232(8)
C18 0.0678(14) 0.0488(10) 0.0531(13) -0.0021(9) -0.0245(11) -0.0140(10)
C19 0.1016(19) 0.0621(13) 0.0624(15) -0.0051(12) -0.0329(14) -0.0090(12)
C20 0.0849(17) 0.0909(17) 0.0506(14) -0.0115(14) -0.0202(13) -0.0028(13)
C21 0.0616(14) 0.0959(17) 0.0458(14) -0.0006(12) -0.0091(11) -0.0224(12)
C22 0.109(2) 0.133(2) 0.0724(17) 0.0223(18) 0.0000(16) -0.0515(17)
C23 0.0738(14) 0.0473(10) 0.0560(13) 0.0033(9) -0.0280(11) -0.0224(10)
C24 0.0484(11) 0.0426(9) 0.0566(12) 0.0022(8) -0.0160(9) -0.0214(9)
C25 0.0449(11) 0.0400(9) 0.0487(11) 0.0030(8) -0.0137(9) -0.0147(8)
C26 0.0566(12) 0.0407(9) 0.0578(13) 0.0002(8) -0.0142(10) -0.0120(9)
C27 0.0638(14) 0.0494(10) 0.0489(13) -0.0021(9) -0.0083(10) -0.0018(9)
C28 0.0512(12) 0.0539(10) 0.0460(12) 0.0078(9) -0.0147(10) -0.0137(9)
C29 0.0742(15) 0.0729(14) 0.0434(13) 0.0049(11) -0.0108(11) -0.0123(10)
C30 0.0820(16) 0.0849(15) 0.0491(14) 0.0121(13) -0.0179(12) -0.0326(12)
C31 0.0743(15) 0.0703(13) 0.0625(15) 0.0044(11) -0.0229(12) -0.0341(12)
C32 0.0632(13) 0.0554(10) 0.0490(12) -0.0049(9) -0.0131(10) -0.0204(9)
C33 0.0430(11) 0.0478(9) 0.0423(11) 0.0023(8) -0.0115(9) -0.0136(9)
C34 0.0503(11) 0.0440(9) 0.0415(11) -0.0043(8) -0.0090(9) -0.0112(8)
O7 0.0468(8) 0.0645(8) 0.0599(9) -0.0066(6) -0.0104(7) -0.0213(7)
O8 0.0701(9) 0.0503(7) 0.0711(9) -0.0062(6) -0.0075(7) -0.0344(7)
O9 0.0750(10) 0.0908(10) 0.0713(10) -0.0099(8) 0.0016(8) -0.0534(9)
N5 0.0502(10) 0.0474(8) 0.0564(10) -0.0027(7) -0.0155(8) -0.0196(7)
N6 0.0520(10) 0.0456(8) 0.0614(10) -0.0039(7) -0.0140(8) -0.0262(8)
C35 0.0531(13) 0.0500(10) 0.0484(12) 0.0015(9) -0.0134(10) -0.0144(9)
C36 0.0641(15) 0.0645(12) 0.0592(14) 0.0064(11) -0.0083(12) -0.0172(10)
C37 0.0468(13) 0.0766(14) 0.0680(15) -0.0013(11) -0.0059(11) -0.0076(12)
C38 0.0462(13) 0.0684(12) 0.0628(14) -0.0086(10) -0.0141(11) -0.0078(11)
C39 0.0676(16) 0.0980(17) 0.0987(19) -0.0230(13) -0.0252(14) -0.0277(15)
C40 0.0569(13) 0.0490(10) 0.0517(12) 0.0027(9) -0.0185(10) -0.0169(9)
C41 0.0540(12) 0.0379(8) 0.0441(11) 0.0003(8) -0.0119(9) -0.0137(8)
C42 0.0512(12) 0.0373(8) 0.0436(11) 0.0018(8) -0.0119(9) -0.0139(8)
C43 0.0604(13) 0.0510(10) 0.0471(12) -0.0013(9) -0.0068(10) -0.0215(9)
C44 0.0560(13) 0.0648(12) 0.0518(13) -0.0074(10) 0.0017(10) -0.0204(10)
C45 0.0546(13) 0.0463(10) 0.0537(12) -0.0045(9) -0.0103(10) -0.0103(9)
C46 0.0600(14) 0.0670(13) 0.0816(16) -0.0117(11) -0.0075(12) -0.0207(12)
C47 0.0704(17) 0.0668(13) 0.109(2) -0.0104(11) -0.0305(15) -0.0327(14)
C48 0.0719(16) 0.0707(13) 0.0986(19) 0.0059(12) -0.0352(15) -0.0466(13)
C49 0.0590(13) 0.0609(11) 0.0733(14) 0.0073(10) -0.0225(11) -0.0347(11)
C50 0.0530(12) 0.0401(9) 0.0531(12) 0.0035(8) -0.0186(10) -0.0156(8)
C51 0.0471(11) 0.0446(9) 0.0474(11) 0.0065(8) -0.0113(9) -0.0179(8)

loop_
_atom_site_type_symbol
_atom_site_label
_atom_site_fract_x
_atom_site_fract_y
_atom_site_fract_z
_atom_site_U_iso_or_equiv
_atom_site_thermal_displace_type
_atom_site_calc_flag
_atom_site_refinement_flags
_atom_site_occupancy
O O1A 0.9959(4) 0.1541(3) 0.4542(3) 0.0562(9) Uani . . 0.747(3)
O O2 0.65580(14) 0.43845(9) 0.24178(8) 0.0631(5) Uani . . 1.000
O O3 0.47122(17) 0.46866(13) 0.16900(11) 0.0921(7) Uani . . 1.000
N N1 0.80165(15) 0.29221(12) 0.32581(9) 0.0531(6) Uani . . 1.000
N N2 0.73255(15) 0.25872(12) 0.28429(8) 0.0510(5) Uani . . 1.000
C C1A 0.9445(6) 0.2436(3) 0.4053(3) 0.0483(11) Uani . . 0.747(3)
C C2A 0.9913(5) 0.3407(4) 0.4028(3) 0.0636(16) Uani . . 0.747(3)
C C3A 1.0743(4) 0.3126(4) 0.4533(4) 0.0673(16) Uani . . 0.747(3)
C C4A 1.0758(8) 0.1983(6) 0.4837(4) 0.0562(11) Uani . . 0.747(3)
C C5A 1.1352(3) 0.1156(3) 0.54123(18) 0.0815(12) Uani . . 0.747(3)
C C6 0.86051(19) 0.21126(16) 0.36670(11) 0.0541(7) Uani . . 1.000
C C7 0.66876(18) 0.33839(14) 0.23901(10) 0.0476(6) Uani . . 1.000
C C8 0.61847(17) 0.30478(13) 0.18306(10) 0.0454(6) Uani . . 1.000
C C9 0.52377(19) 0.37537(15) 0.14756(12) 0.0569(7) Uani . . 1.000
C C10 0.4845(2) 0.35028(16) 0.09087(12) 0.0631(8) Uani . . 1.000
C C11 0.53739(18) 0.25684(15) 0.06467(11) 0.0540(7) Uani . . 1.000
C C12 0.5025(2) 0.23053(19) 0.00403(12) 0.0708(8) Uani . . 1.000
C C13 0.5589(3) 0.1406(2) -0.02024(13) 0.0818(10) Uani . . 1.000
C C14 0.6522(3) 0.07105(19) 0.01321(13) 0.0792(10) Uani . . 1.000
C C15 0.6889(2) 0.09305(16) 0.07126(12) 0.0636(8) Uani . . 1.000
C C16 0.63285(18) 0.18610(14) 0.09851(10) 0.0472(6) Uani . . 1.000
C C17 0.67088(17) 0.21241(13) 0.15727(10) 0.0469(6) Uani . . 1.000
C C1B 0.947(3) 0.2146(16) 0.4118(16) 0.086(3) Uani . . 0.253(3)
C C2B 1.014(3) 0.141(2) 0.4568(17) 0.086(3) Uani . . 0.253(3)
C C3B 1.071(3) 0.205(2) 0.4924(18) 0.086(3) Uani . . 0.253(3)
C C4B 1.035(2) 0.3134(17) 0.4682(16) 0.086(3) Uani . . 0.253(3)
C C5B 1.0541(8) 0.4178(3) 0.4832(5) 0.086(3) Uani . . 0.253(3)
O O1B 0.9529(14) 0.3203(12) 0.4215(9) 0.086(3) Uani . . 0.253(3)
O O4 0.65494(13) 0.67372(10) 0.43795(7) 0.0614(5) Uani . . 1.000
O O5 0.84414(14) 0.82850(10) 0.14400(8) 0.0702(5) Uani . . 1.000
O O6 0.95849(17) 0.89165(10) -0.00598(9) 0.0790(6) Uani . . 1.000
N N3 0.76595(14) 0.66539(12) 0.28104(9) 0.0485(5) Uani . . 1.000
N N4 0.80070(15) 0.64348(11) 0.20930(9) 0.0515(6) Uani . . 1.000
C C18 0.69926(19) 0.57430(15) 0.42005(12) 0.0550(7) Uani . . 1.000
C C19 0.6813(2) 0.48682(18) 0.48745(13) 0.0751(9) Uani . . 1.000
C C20 0.6243(2) 0.5319(2) 0.54963(13) 0.0788(9) Uani . . 1.000
C C21 0.6085(2) 0.6441(2) 0.51818(13) 0.0687(9) Uani . . 1.000
C C22 0.5512(3) 0.7378(2) 0.55129(15) 0.1067(11) Uani . . 1.000
C C23 0.74565(19) 0.57470(15) 0.34036(12) 0.0554(7) Uani . . 1.000
C C24 0.83427(17) 0.73040(14) 0.14223(11) 0.0474(6) Uani . . 1.000
C C25 0.85989(16) 0.70440(13) 0.06697(10) 0.0442(6) Uani . . 1.000
C C26 0.92304(18) 0.78819(14) -0.00429(12) 0.0527(7) Uani . . 1.000
C C27 0.95030(19) 0.76484(15) -0.07400(12) 0.0586(7) Uani . . 1.000
C C28 0.91602(18) 0.66060(15) -0.07890(11) 0.0510(7) Uani . . 1.000
C C29 0.9420(2) 0.63507(18) -0.15087(12) 0.0663(8) Uani . . 1.000
C C30 0.9066(2) 0.53385(19) -0.15254(13) 0.0698(9) Uani . . 1.000
C C31 0.8445(2) 0.45044(18) -0.08347(13) 0.0650(8) Uani . . 1.000
C C32 0.81850(19) 0.47160(15) -0.01349(11) 0.0548(7) Uani . . 1.000
C C33 0.85240(17) 0.57673(14) -0.00917(10) 0.0446(6) Uani . . 1.000
C C34 0.82635(17) 0.60206(14) 0.06213(10) 0.0461(6) Uani . . 1.000
O O7 -0.09686(12) -0.07040(10) 0.73469(7) 0.0568(5) Uani . . 1.000
O O8 0.38574(13) -0.03678(10) 0.64992(8) 0.0619(5) Uani . . 1.000
O O9 0.61823(14) 0.03617(13) 0.56670(9) 0.0758(6) Uani . . 1.000
N N5 0.14612(15) 0.01505(11) 0.72496(9) 0.0499(5) Uani . . 1.000
N N6 0.25674(15) 0.07340(11) 0.71746(9) 0.0505(5) Uani . . 1.000
C C35 -0.08637(19) 0.00704(14) 0.77153(11) 0.0508(7) Uani . . 1.000
C C36 -0.2056(2) 0.02625(17) 0.81559(12) 0.0652(8) Uani . . 1.000
C C37 -0.2954(2) -0.04267(18) 0.80687(13) 0.0693(8) Uani . . 1.000
C C38 -0.2277(2) -0.09876(17) 0.75726(13) 0.0616(8) Uani . . 1.000
C C39 -0.2644(2) -0.1778(2) 0.72150(15) 0.0864(10) Uani . . 1.000
C C40 0.0380(2) 0.05329(15) 0.76010(11) 0.0515(7) Uani . . 1.000
C C41 0.37427(18) 0.04222(13) 0.67934(10) 0.0453(6) Uani . . 1.000
C C42 0.48957(17) 0.10614(13) 0.67331(10) 0.0439(6) Uani . . 1.000
C C43 0.60845(19) 0.09994(14) 0.61589(11) 0.0527(7) Uani . . 1.000
C C44 0.7161(2) 0.15844(16) 0.60846(11) 0.0598(7) Uani . . 1.000
C C45 0.71458(19) 0.22425(14) 0.65804(11) 0.0533(7) Uani . . 1.000
C C46 0.8259(2) 0.28335(17) 0.65383(13) 0.0716(8) Uani . . 1.000
C C47 0.8210(2) 0.34244(17) 0.70435(15) 0.0785(10) Uani . . 1.000
C C48 0.7061(2) 0.34898(17) 0.76139(14) 0.0731(9) Uani . . 1.000
C C49 0.5965(2) 0.29390(15) 0.76774(12) 0.0604(7) Uani . . 1.000
C C50 0.59774(18) 0.22941(13) 0.71683(11) 0.0477(6) Uani . . 1.000
C C51 0.48799(18) 0.16903(13) 0.72286(10) 0.0462(6) Uani . . 1.000
H H5B 1.19660 0.06780 0.51596 0.1222 Uiso . . 0.747(3)
H H5C 1.06783 0.06904 0.58243 0.1222 Uiso . . 0.747(3)
H H10 0.42122 0.39635 0.06919 0.0758 Uiso . . 1.000
H H12 0.44027 0.27554 -0.01927 0.0849 Uiso . . 1.000
H H13 0.53485 0.12481 -0.06021 0.0980 Uiso . . 1.000
H H14 0.68945 0.00942 -0.00428 0.0950 Uiso . . 1.000
H H15 0.75147 0.04645 0.09333 0.0764 Uiso . . 1.000
H H17 0.73341 0.16619 0.17963 0.0563 Uiso . . 1.000
H H6 0.84985 0.13503 0.37147 0.0649 Uiso . . 1.000
H H2A 0.97261 0.41395 0.37319 0.0759 Uiso . . 0.747(3)
H H2N 0.73033 0.18777 0.28734 0.0613 Uiso . . 1.000
H H3A 1.11989 0.36398 0.46372 0.0806 Uiso . . 0.747(3)
H H3O 0.50968 0.47994 0.19848 0.1381 Uiso . . 1.000
H H5A 1.18023 0.15569 0.56310 0.1222 Uiso . . 0.747(3)
H H2B 1.02185 0.06276 0.46423 0.1030 Uiso . . 0.253(3)
H H3B 1.12456 0.17477 0.52635 0.1030 Uiso . . 0.253(3)
H H5D 1.11452 0.46593 0.43825 0.1288 Uiso . . 0.253(3)
H H5E 1.08878 0.39962 0.52817 0.1288 Uiso . . 0.253(3)
H H5F 0.97134 0.45720 0.49329 0.1288 Uiso . . 0.253(3)
H H4N 0.80073 0.57443 0.20780 0.0618 Uiso . . 1.000
H H6O 0.94124 0.89522 0.03899 0.1186 Uiso . . 1.000
H H19 0.70270 0.41031 0.49193 0.0901 Uiso . . 1.000
H H20 0.60183 0.49106 0.60287 0.0945 Uiso . . 1.000
H H22A 0.52675 0.70863 0.60763 0.1597 Uiso . . 1.000
H H22B 0.47479 0.76850 0.53326 0.1597 Uiso . . 1.000
H H22C 0.61476 0.79722 0.53448 0.1597 Uiso . . 1.000
H H23 0.76231 0.50436 0.33077 0.0664 Uiso . . 1.000
H H27 0.99298 0.81971 -0.11979 0.0703 Uiso . . 1.000
H H29 0.98405 0.68880 -0.19749 0.0795 Uiso . . 1.000
H H30 0.92372 0.51929 -0.20043 0.0838 Uiso . . 1.000
H H31 0.82121 0.38089 -0.08550 0.0780 Uiso . . 1.000
H H32 0.77766 0.41586 0.03235 0.0658 Uiso . . 1.000
H H34 0.78453 0.54724 0.10822 0.0553 Uiso . . 1.000
H H6N 0.24982 0.12886 0.73705 0.0606 Uiso . . 1.000
H H9O 0.54982 0.00109 0.57882 0.1136 Uiso . . 1.000
H H36 -0.22506 0.07566 0.84606 0.0782 Uiso . . 1.000
H H37 -0.38499 -0.04805 0.83116 0.0831 Uiso . . 1.000
H H39A -0.35821 -0.18535 0.73688 0.1295 Uiso . . 1.000
H H39B -0.22443 -0.25144 0.73904 0.1295 Uiso . . 1.000
H H39C -0.23452 -0.14793 0.66530 0.1295 Uiso . . 1.000
H H40 0.04078 0.11405 0.77906 0.0618 Uiso . . 1.000
H H44 0.79238 0.15481 0.56965 0.0717 Uiso . . 1.000
H H46 0.90363 0.28132 0.61559 0.0859 Uiso . . 1.000
H H47 0.89576 0.37939 0.70093 0.0940 Uiso . . 1.000
H H48 0.70407 0.39100 0.79526 0.0877 Uiso . . 1.000
H H49 0.51989 0.29873 0.80603 0.0724 Uiso . . 1.000
H H51 0.41136 0.17154 0.76172 0.0554 Uiso . . 1.000

loop_
_atom_type_symbol
_atom_type_description
_atom_type_scat_dispersion_real
_atom_type_scat_dispersion_imag
_atom_type_scat_source
C C 0.0033 0.0016 'International Tables Vol C Tables 4.2.6.8 and 6.1.1.4'
H H 0.0000 0.0000 'International Tables Vol C Tables 4.2.6.8 and 6.1.1.4'
N N 0.0061 0.0033 'International Tables Vol C Tables 4.2.6.8 and 6.1.1.4'
O O 0.0106 0.0060 'International Tables Vol C Tables 4.2.6.8 and 6.1.1.4'

loop_
_geom_angle_atom_site_label_1
_geom_angle_atom_site_label_2
_geom_angle_atom_site_label_3
_geom_angle_site_symmetry_1
_geom_angle_site_symmetry_2
_geom_angle_site_symmetry_3
_geom_angle
_geom_angle_publ_flag
C1A O1A C4A . . . 107.6(5) no
C1B O1B C4B . . . 109.4(19) no
C9 O3 H3O . . . 109.00 no
C18 O4 C21 . . . 106.72(16) no
C26 O6 H6O . . . 109.00 no
C35 O7 C38 . . . 106.53(15) no
C43 O9 H9O . . . 109.00 no
N2 N1 C6 . . . 114.76(16) no
N1 N2 C7 . . . 118.84(15) no
C7 N2 H2N . . . 121.00 no
N1 N2 H2N . . . 121.00 no
N4 N3 C23 . . . 113.59(15) no
N3 N4 C24 . . . 119.83(15) no
C24 N4 H4N . . . 120.00 no
N3 N4 H4N . . . 120.00 no
N6 N5 C40 . . . 114.51(15) no
N5 N6 C41 . . . 119.07(14) no
N5 N6 H6N . . . 120.00 no
C41 N6 H6N . . . 120.00 no
C2A C1A C6 . . . 135.8(5) no
O1A C1A C6 . . . 114.8(4) no
O1A C1A C2A . . . 109.3(5) no
C2B C1B C6 . . . 138(2) no
O1B C1B C6 . . . 114(2) no
O1B C1B C2B . . . 108(2) no
C1A C2A C3A . . . 107.2(5) no
C1B C2B C3B . . . 107(2) no
C2A C3A C4A . . . 107.5(5) no
C2B C3B C4B . . . 108(3) no
C3A C4A C5A . . . 135.6(7) no
O1A C4A C3A . . . 108.3(6) no
O1A C4A C5A . . . 116.0(6) no
C3B C4B C5B . . . 136(2) no
O1B C4B C5B . . . 116.6(18) no
O1B C4B C3B . . . 107(2) no
N1 C6 C1B . . . 130.3(9) no
N1 C6 C1A . . . 116.7(2) no
N2 C7 C8 . . . 117.68(16) no
O2 C7 N2 . . . 121.55(17) no
O2 C7 C8 . . . 120.73(17) no
C9 C8 C17 . . . 118.17(16) no
C7 C8 C9 . . . 119.94(16) no
C7 C8 C17 . . . 121.53(17) no
O3 C9 C10 . . . 118.59(19) no
O3 C9 C8 . . . 120.92(18) no
C8 C9 C10 . . . 120.49(18) no
C9 C10 C11 . . . 121.44(19) no
C12 C11 C16 . . . 117.87(18) no
C10 C11 C12 . . . 123.03(19) no
C10 C11 C16 . . . 119.08(18) no
C11 C12 C13 . . . 120.6(2) no
C12 C13 C14 . . . 121.5(2) no
C13 C14 C15 . . . 120.1(2) no
C14 C15 C16 . . . 120.5(2) no
C11 C16 C17 . . . 118.68(16) no
C11 C16 C15 . . . 119.50(17) no
C15 C16 C17 . . . 121.81(18) no
C8 C17 C16 . . . 122.13(17) no
C3A C2A H2A . . . 126.00 no
C1A C2A H2A . . . 126.00 no
C3B C2B H2B . . . 127.00 no
C1B C2B H2B . . . 126.00 no
C2A C3A H3A . . . 126.00 no
C4A C3A H3A . . . 126.00 no
C2B C3B H3B . . . 126.00 no
C4B C3B H3B . . . 126.00 no
C4A C5A H5C . . . 109.00 no
H5B C5A H5C . . . 110.00 no
H5A C5A H5C . . . 109.00 no
C4A C5A H5A . . . 109.00 no
H5A C5A H5B . . . 109.00 no
C4A C5A H5B . . . 109.00 no
C4B C5B H5E . . . 110.00 no
H5D C5B H5E . . . 110.00 no
C4B C5B H5D . . . 110.00 no
H5E C5B H5F . . . 109.00 no
C4B C5B H5F . . . 109.00 no
H5D C5B H5F . . . 109.00 no
C1A C6 H6 . . . 122.00 no
N1 C6 H6 . . . 122.00 no
C1B C6 H6 . . . 108.00 no
C11 C10 H10 . . . 119.00 no
C9 C10 H10 . . . 119.00 no
C13 C12 H12 . . . 120.00 no
C11 C12 H12 . . . 120.00 no
C14 C13 H13 . . . 119.00 no
C12 C13 H13 . . . 119.00 no
C15 C14 H14 . . . 120.00 no
C13 C14 H14 . . . 120.00 no
C14 C15 H15 . . . 120.00 no
C16 C15 H15 . . . 120.00 no
C8 C17 H17 . . . 119.00 no
C16 C17 H17 . . . 119.00 no
O4 C18 C23 . . . 120.66(17) no
C19 C18 C23 . . . 130.56(19) no
O4 C18 C19 . . . 108.63(18) no
C18 C19 C20 . . . 107.7(2) no
C19 C20 C21 . . . 107.2(2) no
O4 C21 C22 . . . 116.5(2) no
O4 C21 C20 . . . 109.8(2) no
C20 C21 C22 . . . 133.7(2) no
N3 C23 C18 . . . 124.41(18) no
O5 C24 C25 . . . 121.60(17) no
O5 C24 N4 . . . 120.42(17) no
N4 C24 C25 . . . 117.98(16) no
C24 C25 C26 . . . 119.01(16) no
C26 C25 C34 . . . 117.86(16) no
C24 C25 C34 . . . 123.13(16) no
C25 C26 C27 . . . 119.91(17) no
O6 C26 C27 . . . 117.64(18) no
O6 C26 C25 . . . 122.46(17) no
C26 C27 C28 . . . 122.19(18) no
C29 C28 C33 . . . 117.99(18) no
C27 C28 C29 . . . 123.13(18) no
C27 C28 C33 . . . 118.88(17) no
C28 C29 C30 . . . 120.89(19) no
C29 C30 C31 . . . 121.2(2) no
C30 C31 C32 . . . 119.6(2) no
C31 C32 C33 . . . 121.08(18) no
C28 C33 C32 . . . 119.25(16) no
C28 C33 C34 . . . 118.02(17) no
C32 C33 C34 . . . 122.73(16) no
C25 C34 C33 . . . 123.12(16) no
C18 C19 H19 . . . 126.00 no
C20 C19 H19 . . . 126.00 no
C19 C20 H20 . . . 126.00 no
C21 C20 H20 . . . 126.00 no
H22A C22 H22C . . . 109.00 no
C21 C22 H22A . . . 110.00 no
C21 C22 H22B . . . 109.00 no
H22A C22 H22B . . . 109.00 no
H22B C22 H22C . . . 109.00 no
C21 C22 H22C . . . 110.00 no
N3 C23 H23 . . . 118.00 no
C18 C23 H23 . . . 118.00 no
C26 C27 H27 . . . 119.00 no
C28 C27 H27 . . . 119.00 no
C28 C29 H29 . . . 120.00 no
C30 C29 H29 . . . 120.00 no
C29 C30 H30 . . . 119.00 no
C31 C30 H30 . . . 119.00 no
C32 C31 H31 . . . 120.00 no
C30 C31 H31 . . . 120.00 no
C33 C32 H32 . . . 119.00 no
C31 C32 H32 . . . 119.00 no
C25 C34 H34 . . . 118.00 no
C33 C34 H34 . . . 118.00 no
O7 C35 C40 . . . 120.29(17) no
C36 C35 C40 . . . 130.21(18) no
O7 C35 C36 . . . 109.49(18) no
C35 C36 C37 . . . 107.10(19) no
C36 C37 C38 . . . 107.2(2) no
O7 C38 C37 . . . 109.63(19) no
O7 C38 C39 . . . 116.42(18) no
C37 C38 C39 . . . 133.9(2) no
N5 C40 C35 . . . 122.94(18) no
N6 C41 C42 . . . 117.24(15) no
O8 C41 N6 . . . 121.25(18) no
O8 C41 C42 . . . 121.51(17) no
C41 C42 C43 . . . 119.03(15) no
C41 C42 C51 . . . 122.69(16) no
C43 C42 C51 . . . 118.25(17) no
C42 C43 C44 . . . 120.47(17) no
O9 C43 C42 . . . 121.35(18) no
O9 C43 C44 . . . 118.18(18) no
C43 C44 C45 . . . 121.56(19) no
C44 C45 C46 . . . 123.23(19) no
C44 C45 C50 . . . 118.78(18) no
C46 C45 C50 . . . 117.97(17) no
C45 C46 C47 . . . 121.1(2) no
C46 C47 C48 . . . 121.1(2) no
C47 C48 C49 . . . 120.0(2) no
C48 C49 C50 . . . 120.8(2) no
C45 C50 C49 . . . 118.96(18) no
C45 C50 C51 . . . 118.52(16) no
C49 C50 C51 . . . 122.52(18) no
C42 C51 C50 . . . 122.39(17) no
C35 C36 H36 . . . 126.00 no
C37 C36 H36 . . . 126.00 no
C36 C37 H37 . . . 126.00 no
C38 C37 H37 . . . 126.00 no
C38 C39 H39A . . . 109.00 no
C38 C39 H39B . . . 109.00 no
C38 C39 H39C . . . 109.00 no
H39A C39 H39B . . . 109.00 no
H39A C39 H39C . . . 109.00 no
H39B C39 H39C . . . 110.00 no
N5 C40 H40 . . . 119.00 no
C35 C40 H40 . . . 119.00 no
C43 C44 H44 . . . 119.00 no
C45 C44 H44 . . . 119.00 no
C45 C46 H46 . . . 119.00 no
C47 C46 H46 . . . 119.00 no
C46 C47 H47 . . . 119.00 no
C48 C47 H47 . . . 119.00 no
C47 C48 H48 . . . 120.00 no
C49 C48 H48 . . . 120.00 no
C48 C49 H49 . . . 120.00 no
C50 C49 H49 . . . 120.00 no
C42 C51 H51 . . . 119.00 no
C50 C51 H51 . . . 119.00 no

loop_
_geom_bond_atom_site_label_1
_geom_bond_atom_site_label_2
_geom_bond_site_symmetry_1
_geom_bond_site_symmetry_2
_geom_bond_distance
_geom_bond_publ_flag
O1A C1A . . 1.363(7) no
O1A C4A . . 1.364(9) no
O1B C1B . . 1.38(3) no
O1B C4B . . 1.37(3) no
O2 C7 . . 1.243(2) no
O3 C9 . . 1.354(3) no
O3 H3O . . 0.8200 no
O4 C21 . . 1.372(3) no
O4 C18 . . 1.375(2) no
O5 C24 . . 1.235(2) no
O6 C26 . . 1.353(2) no
O6 H6O . . 0.8200 no
O7 C35 . . 1.369(2) no
O7 C38 . . 1.378(3) no
O8 C41 . . 1.242(2) no
O9 C43 . . 1.363(3) no
O9 H9O . . 0.8200 no
N1 N2 . . 1.373(2) no
N1 C6 . . 1.273(3) no
N2 C7 . . 1.338(2) no
N2 H2N . . 0.8600 no
N3 C23 . . 1.281(3) no
N3 N4 . . 1.388(2) no
N4 C24 . . 1.343(2) no
N4 H4N . . 0.8600 no
N5 C40 . . 1.278(3) no
N5 N6 . . 1.387(2) no
N6 C41 . . 1.337(3) no
N6 H6N . . 0.8600 no
C1A C6 . . 1.442(6) no
C1A C2A . . 1.323(7) no
C1B C2B . . 1.32(4) no
C1B C6 . . 1.42(3) no
C2A C3A . . 1.405(8) no
C2B C3B . . 1.44(4) no
C3A C4A . . 1.340(9) no
C3B C4B . . 1.32(4) no
C4A C5A . . 1.461(8) no
C4B C5B . . 1.45(2) no
C7 C8 . . 1.474(3) no
C8 C9 . . 1.425(3) no
C8 C17 . . 1.382(2) no
C9 C10 . . 1.365(3) no
C10 C11 . . 1.398(3) no
C11 C16 . . 1.418(3) no
C11 C12 . . 1.417(3) no
C12 C13 . . 1.351(4) no
C13 C14 . . 1.391(4) no
C14 C15 . . 1.355(3) no
C15 C16 . . 1.412(3) no
C16 C17 . . 1.401(3) no
C2A H2A . . 0.9300 no
C2B H2B . . 0.9300 no
C3A H3A . . 0.9300 no
C3B H3B . . 0.9300 no
C5A H5B . . 0.9600 no
C5A H5A . . 0.9600 no
C5A H5C . . 0.9600 no
C5B H5D . . 0.9600 no
C5B H5E . . 0.9600 no
C5B H5F . . 0.9600 no
C6 H6 . . 0.9300 no
C10 H10 . . 0.9300 no
C12 H12 . . 0.9300 no
C13 H13 . . 0.9300 no
C14 H14 . . 0.9300 no
C15 H15 . . 0.9300 no
C17 H17 . . 0.9300 no
C18 C19 . . 1.347(3) no
C18 C23 . . 1.425(3) no
C19 C20 . . 1.402(3) no
C20 C21 . . 1.332(4) no
C21 C22 . . 1.479(4) no
C24 C25 . . 1.482(3) no
C25 C26 . . 1.428(3) no
C25 C34 . . 1.380(3) no
C26 C27 . . 1.365(3) no
C27 C28 . . 1.406(3) no
C28 C29 . . 1.420(3) no
C28 C33 . . 1.414(3) no
C29 C30 . . 1.350(3) no
C30 C31 . . 1.400(3) no
C31 C32 . . 1.358(3) no
C32 C33 . . 1.410(3) no
C33 C34 . . 1.406(3) no
C19 H19 . . 0.9300 no
C20 H20 . . 0.9300 no
C22 H22C . . 0.9600 no
C22 H22B . . 0.9600 no
C22 H22A . . 0.9600 no
C23 H23 . . 0.9300 no
C27 H27 . . 0.9300 no
C29 H29 . . 0.9300 no
C30 H30 . . 0.9300 no
C31 H31 . . 0.9300 no
C32 H32 . . 0.9300 no
C34 H34 . . 0.9300 no
C35 C40 . . 1.423(3) no
C35 C36 . . 1.346(3) no
C36 C37 . . 1.411(3) no
C37 C38 . . 1.336(3) no
C38 C39 . . 1.476(3) no
C41 C42 . . 1.479(3) no
C42 C43 . . 1.420(3) no
C42 C51 . . 1.377(2) no
C43 C44 . . 1.362(3) no
C44 C45 . . 1.406(3) no
C45 C50 . . 1.417(3) no
C45 C46 . . 1.419(3) no
C46 C47 . . 1.349(3) no
C47 C48 . . 1.389(3) no
C48 C49 . . 1.362(3) no
C49 C50 . . 1.415(3) no
C50 C51 . . 1.402(3) no
C36 H36 . . 0.9300 no
C37 H37 . . 0.9300 no
C39 H39A . . 0.9600 no
C39 H39B . . 0.9600 no
C39 H39C . . 0.9600 no
C40 H40 . . 0.9300 no
C44 H44 . . 0.9300 no
C46 H46 . . 0.9300 no
C47 H47 . . 0.9300 no
C48 H48 . . 0.9300 no
C49 H49 . . 0.9300 no
C51 H51 . . 0.9300 no

loop_
_geom_hbond_atom_site_label_D
_geom_hbond_atom_site_label_H
_geom_hbond_atom_site_label_A
_geom_hbond_site_symmetry_A
_geom_hbond_distance_DH
_geom_hbond_distance_HA
_geom_hbond_distance_DA
_geom_hbond_angle_DHA
_geom_hbond_publ_flag
N2 H2N O8 2_656 0.86 2.15 2.869(2) 142 yes
N4 H4N O2 . 0.86 2.20 2.896(2) 137 yes
N6 H6N O5 2_666 0.86 2.36 3.074(2) 140 yes
N6 H6N N3 2_666 0.86 2.44 3.212(2) 149 yes
O3 H3O O2 . 0.82 1.89 2.612(3) 145 yes
O6 H6O O5 . 0.82 1.89 2.603(2) 145 yes
O9 H9O O8 . 0.82 1.86 2.588(2) 147 yes
C34 H34 O2 . 0.93 2.48 3.398(3) 167 yes
C40 H40 O5 2_666 0.93 2.42 3.185(3) 140 yes
C44 H44 O1A . 0.93 2.59 3.514(5) 176 yes
C48 H48 O3 2_666 0.93 2.51 3.149(3) 126 yes

loop_
_geom_torsion_atom_site_label_1
_geom_torsion_atom_site_label_2
_geom_torsion_atom_site_label_3
_geom_torsion_atom_site_label_4
_geom_torsion_site_symmetry_1
_geom_torsion_site_symmetry_2
_geom_torsion_site_symmetry_3
_geom_torsion_site_symmetry_4
_geom_torsion
_geom_torsion_publ_flag
C4A O1A C1A C2A . . . . 0.9(7) no
C4A O1A C1A C6 . . . . 177.9(5) no
C1A O1A C4A C3A . . . . -0.3(7) no
C1A O1A C4A C5A . . . . 176.8(5) no
C21 O4 C18 C19 . . . . -0.5(2) no
C21 O4 C18 C23 . . . . 175.60(19) no
C18 O4 C21 C20 . . . . 0.9(2) no
C18 O4 C21 C22 . . . . -178.1(2) no
C35 O7 C38 C37 . . . . -0.9(2) no
C35 O7 C38 C39 . . . . 177.11(18) no
C38 O7 C35 C36 . . . . 0.2(2) no
C38 O7 C35 C40 . . . . 179.94(18) no
N2 N1 C6 C1A . . . . 174.2(3) no
C6 N1 N2 C7 . . . . -179.29(17) no
N1 N2 C7 C8 . . . . 167.77(15) no
N1 N2 C7 O2 . . . . -9.9(3) no
N4 N3 C23 C18 . . . . -174.98(19) no
C23 N3 N4 C24 . . . . -175.09(18) no
N3 N4 C24 O5 . . . . 5.5(3) no
N3 N4 C24 C25 . . . . -175.01(16) no
C40 N5 N6 C41 . . . . -177.91(17) no
N6 N5 C40 C35 . . . . 178.16(17) no
N5 N6 C41 O8 . . . . 0.9(3) no
N5 N6 C41 C42 . . . . -179.52(15) no
O1A C1A C2A C3A . . . . -1.1(6) no
C6 C1A C2A C3A . . . . -177.2(6) no
C2A C1A C6 N1 . . . . -9.9(8) no
O1A C1A C6 N1 . . . . 174.2(4) no
C1A C2A C3A C4A . . . . 0.9(7) no
C2A C3A C4A C5A . . . . -176.6(7) no
C2A C3A C4A O1A . . . . -0.3(8) no
O2 C7 C8 C9 . . . . -17.6(3) no
N2 C7 C8 C17 . . . . -22.3(3) no
N2 C7 C8 C9 . . . . 164.73(17) no
O2 C7 C8 C17 . . . . 155.33(18) no
C7 C8 C9 O3 . . . . -5.2(3) no
C7 C8 C9 C10 . . . . 174.57(18) no
C7 C8 C17 C16 . . . . -173.73(17) no
C17 C8 C9 O3 . . . . -178.42(18) no
C17 C8 C9 C10 . . . . 1.4(3) no
C9 C8 C17 C16 . . . . -0.7(3) no
C8 C9 C10 C11 . . . . -1.4(3) no
O3 C9 C10 C11 . . . . 178.38(19) no
C9 C10 C11 C12 . . . . -177.7(2) no
C9 C10 C11 C16 . . . . 0.7(3) no
C12 C11 C16 C17 . . . . 178.51(18) no
C10 C11 C16 C15 . . . . -178.63(19) no
C10 C11 C16 C17 . . . . 0.0(3) no
C12 C11 C16 C15 . . . . -0.2(3) no
C16 C11 C12 C13 . . . . 0.1(3) no
C10 C11 C12 C13 . . . . 178.5(2) no
C11 C12 C13 C14 . . . . 0.1(4) no
C12 C13 C14 C15 . . . . -0.3(4) no
C13 C14 C15 C16 . . . . 0.2(4) no
C14 C15 C16 C17 . . . . -178.6(2) no
C14 C15 C16 C11 . . . . 0.0(3) no
C11 C16 C17 C8 . . . . 0.0(3) no
C15 C16 C17 C8 . . . . 178.60(18) no
C23 C18 C19 C20 . . . . -175.6(2) no
O4 C18 C23 N3 . . . . 9.4(3) no
O4 C18 C19 C20 . . . . -0.1(2) no
C19 C18 C23 N3 . . . . -175.5(2) no
C18 C19 C20 C21 . . . . 0.6(3) no
C19 C20 C21 O4 . . . . -0.9(3) no
C19 C20 C21 C22 . . . . 177.8(3) no
N4 C24 C25 C34 . . . . 13.2(3) no
O5 C24 C25 C26 . . . . 13.1(3) no
O5 C24 C25 C34 . . . . -167.32(19) no
N4 C24 C25 C26 . . . . -166.32(17) no
C24 C25 C26 C27 . . . . 178.46(18) no
C34 C25 C26 O6 . . . . 179.23(18) no
C34 C25 C26 C27 . . . . -1.1(3) no
C24 C25 C34 C33 . . . . -179.04(18) no
C26 C25 C34 C33 . . . . 0.5(3) no
C24 C25 C26 O6 . . . . -1.2(3) no
O6 C26 C27 C28 . . . . -179.11(19) no
C25 C26 C27 C28 . . . . 1.2(3) no
C26 C27 C28 C29 . . . . 179.2(2) no
C26 C27 C28 C33 . . . . -0.7(3) no
C27 C28 C29 C30 . . . . -179.7(2) no
C33 C28 C29 C30 . . . . 0.2(3) no
C27 C28 C33 C32 . . . . -179.56(19) no
C27 C28 C33 C34 . . . . 0.0(3) no
C29 C28 C33 C32 . . . . 0.6(3) no
C29 C28 C33 C34 . . . . -179.85(18) no
C28 C29 C30 C31 . . . . -0.7(3) no
C29 C30 C31 C32 . . . . 0.4(3) no
C30 C31 C32 C33 . . . . 0.4(3) no
C31 C32 C33 C28 . . . . -0.8(3) no
C31 C32 C33 C34 . . . . 179.6(2) no
C28 C33 C34 C25 . . . . 0.0(3) no
C32 C33 C34 C25 . . . . 179.59(19) no
O7 C35 C36 C37 . . . . 0.5(2) no
C40 C35 C36 C37 . . . . -179.2(2) no
O7 C35 C40 N5 . . . . -9.8(3) no
C36 C35 C40 N5 . . . . 170.0(2) no
C35 C36 C37 C38 . . . . -1.0(3) no
C36 C37 C38 O7 . . . . 1.2(2) no
C36 C37 C38 C39 . . . . -176.3(2) no
O8 C41 C42 C43 . . . . 17.5(3) no
O8 C41 C42 C51 . . . . -160.42(17) no
N6 C41 C42 C43 . . . . -162.12(16) no
N6 C41 C42 C51 . . . . 20.0(3) no
C41 C42 C43 O9 . . . . -0.2(3) no
C41 C42 C43 C44 . . . . 179.53(17) no
C51 C42 C43 O9 . . . . 177.80(17) no
C51 C42 C43 C44 . . . . -2.5(3) no
C41 C42 C51 C50 . . . . 179.96(17) no
C43 C42 C51 C50 . . . . 2.0(3) no
O9 C43 C44 C45 . . . . -178.71(18) no
C42 C43 C44 C45 . . . . 1.5(3) no
C43 C44 C45 C46 . . . . 177.9(2) no
C43 C44 C45 C50 . . . . -0.1(3) no
C44 C45 C46 C47 . . . . -177.8(2) no
C50 C45 C46 C47 . . . . 0.2(3) no
C44 C45 C50 C49 . . . . 178.90(18) no
C44 C45 C50 C51 . . . . -0.3(3) no
C46 C45 C50 C49 . . . . 0.8(3) no
C46 C45 C50 C51 . . . . -178.44(18) no
C45 C46 C47 C48 . . . . -1.1(4) no
C46 C47 C48 C49 . . . . 0.9(4) no
C47 C48 C49 C50 . . . . 0.1(3) no
C48 C49 C50 C45 . . . . -1.0(3) no
C48 C49 C50 C51 . . . . 178.27(19) no
C45 C50 C51 C42 . . . . -0.7(3) no
C49 C50 C51 C42 . . . . -179.87(18) no
